data_1522185
loop_
_publ_author_name
'Wiss, F.'
'Raju, N.P.'
'Wills, A.S.'
'Greedan, J.E.'

_publ_section_title
;
 Structure and magnetism in Pr3 Ru O7
;
_journal_name_full 'International Journal of Inorganic Materials'
_journal_page_first 53
_journal_page_last 59
_journal_volume 2
_journal_year 2000
_chemical_formula_sum 'O7 Pr3 Ru'
_chemical_name_systematic 'Pr3 (Ru O7)'
_space_group_IT_number 63
_symmetry_space_group_name_Hall '-C 2c 2'
_symmetry_space_group_name_H-M 'C m c m'
_cell_angle_alpha 90
_cell_angle_beta 90
_cell_angle_gamma 90
_cell_formula_units_Z 4
_cell_length_a 10.974
_cell_length_b 7.3908
_cell_length_c 7.5239
_cell_volume 610.238
_citation_journal_id_ASTM IJIMCR
_cod_data_source_file Wiss_IJIMCR_2000_1689.cif
_cod_data_source_block O7Pr3Ru1
_cod_original_cell_volume 610.2382
_cod_original_formula_sum 'O7 Pr3 Ru1'
_cod_database_code 1522185

loop_
_symmetry_equiv_pos_as_xyz
x,y,z
-x,-y,z+1/2
x,-y,-z
-x,y,-z+1/2
-x,-y,-z
x,y,-z-1/2
-x,y,z
x,-y,z-1/2
x+1/2,y+1/2,z
-x+1/2,-y+1/2,z+1/2
x+1/2,-y+1/2,-z
-x+1/2,y+1/2,-z+1/2
-x+1/2,-y+1/2,-z
x+1/2,y+1/2,-z-1/2
-x+1/2,y+1/2,z
x+1/2,-y+1/2,z-1/2

loop_
_atom_site_label
_atom_site_type_symbol
_atom_site_fract_x
_atom_site_fract_y
_atom_site_fract_z
_atom_site_occupancy
_atom_site_U_iso_or_equiv
Ru1 Ru+5 0 0.5 0 1 0.0
O3 O-2 0 0.4191 0.25 1 0.0
Pr1 Pr+3 0 0 0 1 0.0
O1 O-2 0.12532 0.318 -0.04188 1 0.0
O2 O-2 0.13099 0.03297 0.25 1 0.0
Pr2 Pr+3 0.22224 0.3132 0.25 1 0.0
